data_7714730
loop_
_publ_author_name
'Sanz-Garrido, Jorge'
'Martin, Avelino'
'Gonz&#xe1;lez-Arellano, Camino'
'Flores, Juan C.'

_publ_section_title
;
 Half-sandwich Ni(II) complexes bearing enantiopure bidentate
 NHC-carboxylate ligands: efficient catalysts for the hydrosilylative
 reduction of acetophenones.
;
_journal_issue 4
_journal_name_full 'Dalton transactions (Cambridge, England : 2003)'
_journal_page_first 1460
_journal_page_last 1468
_journal_paper_doi 10.1039/d3dt03739h
_journal_volume 53
_journal_year 2024
_chemical_absolute_configuration unk
_chemical_formula_moiety 'C23 H28 N2 Ni O2'
_chemical_formula_sum 'C23 H28 N2 Ni O2'
_chemical_formula_weight 423.18
_space_group_crystal_system orthorhombic
_space_group_IT_number 19
_space_group_name_Hall 'P 2ac 2ab'
_space_group_name_H-M_alt 'P 21 21 21'
_atom_sites_solution_hydrogens geom
_audit_creation_date 2023-09-21
_audit_creation_method
;
Olex2 1.5
(compiled 2023.08.24 svn.re1ec1418 for OlexSys, GUI svn.r6817)
;
_audit_update_record
;
2023-10-23 deposited with the CCDC.	2023-12-15 downloaded from the CCDC.
;
_cell_angle_alpha 90
_cell_angle_beta 90
_cell_angle_gamma 90
_cell_formula_units_Z 4
_cell_length_a 9.4289(5)
_cell_length_b 13.1499(6)
_cell_length_c 17.0940(9)
_cell_measurement_reflns_used 6041
_cell_measurement_temperature 200.00
_cell_measurement_theta_max 26.036
_cell_measurement_theta_min 2.383
_cell_volume 2119.47(19)
_computing_cell_refinement 'SAINT V8.40B (Bruker, 2019)'
_computing_data_collection 'Apex3 v2019.11-0 (Bruker, 2019)'
_computing_data_reduction 'SAINT V8.40B (Bruker, 2019)'
_computing_molecular_graphics 'Olex2 1.5 (Dolomanov et al., 2009)'
_computing_publication_material 'Olex2 1.5 (Dolomanov et al., 2009)'
_computing_structure_refinement
;
SHELXL-2018/3 (Sheldrick, 2015, 2018), 
;
_computing_structure_solution 'ShelXT (Sheldrick, 2015)'
_diffrn_ambient_temperature 200.00
_diffrn_detector_area_resol_mean 7.4074
_diffrn_measured_fraction_theta_full 0.994
_diffrn_measured_fraction_theta_max 0.995
_diffrn_measurement_device '\k-geometry diffractometer'
_diffrn_measurement_device_type
;
Bruker AXS D8 Venture diffractometer with PhotonIII_C14 charge-integrating and 
photon counting pixel array detector
;
_diffrn_measurement_method 'omega and phi scans'
_diffrn_radiation_collimation 'focusing mirrors'
_diffrn_radiation_monochromator 'multilayer mirror optics'
_diffrn_radiation_type MoK\a
_diffrn_radiation_wavelength 0.71073
_diffrn_reflns_av_R_equivalents 0.0696
_diffrn_reflns_av_unetI/netI 0.0490
_diffrn_reflns_Laue_measured_fraction_full 0.994
_diffrn_reflns_Laue_measured_fraction_max 0.995
_diffrn_reflns_limit_h_max 12
_diffrn_reflns_limit_h_min -12
_diffrn_reflns_limit_k_max 17
_diffrn_reflns_limit_k_min -16
_diffrn_reflns_limit_l_max 22
_diffrn_reflns_limit_l_min -22
_diffrn_reflns_number 30035
_diffrn_reflns_point_group_measured_fraction_full 0.995
_diffrn_reflns_point_group_measured_fraction_max 0.996
_diffrn_reflns_theta_full 25.242
_diffrn_reflns_theta_max 27.490
_diffrn_reflns_theta_min 1.954
_diffrn_source 'microfocus sealed tube'
_diffrn_source_current 1.4
_diffrn_source_power 0.07
_diffrn_source_type 'INCOATEC I\ms 3.0'
_diffrn_source_voltage 50
_exptl_absorpt_coefficient_mu 0.935
_exptl_absorpt_correction_T_max 0.7456
_exptl_absorpt_correction_T_min 0.6522
_exptl_absorpt_correction_type multi-scan
_exptl_absorpt_process_details
;
SADABS-2016/2 (Bruker,2016) was used for absorption correction.
wR2(int) was 0.1435 before and 0.0665 after correction.
The Ratio of minimum to maximum transmission is 0.8747.
The \l/2 correction factor is Not present.
;
_exptl_crystal_colour yellow
_exptl_crystal_colour_primary yellow
_exptl_crystal_density_diffrn 1.326
_exptl_crystal_description block
_exptl_crystal_F_000 896
_exptl_crystal_size_max 0.268
_exptl_crystal_size_mid 0.168
_exptl_crystal_size_min 0.142
_refine_diff_density_max 0.698
_refine_diff_density_min -0.414
_refine_diff_density_rms 0.063
_refine_ls_abs_structure_details
;
 Refined as an inversion twin.
;
_refine_ls_abs_structure_Flack 0.01(2)
_refine_ls_extinction_method none
_refine_ls_goodness_of_fit_ref 1.035
_refine_ls_hydrogen_treatment constr
_refine_ls_matrix_type full
_refine_ls_number_parameters 235
_refine_ls_number_reflns 4837
_refine_ls_number_restraints 0
_refine_ls_restrained_S_all 1.035
_refine_ls_R_factor_all 0.0575
_refine_ls_R_factor_gt 0.0424
_refine_ls_shift/su_max 0.001
_refine_ls_shift/su_mean 0.000
_refine_ls_structure_factor_coef Fsqd
_refine_ls_weighting_details 'w=1/[\s^2^(Fo^2^)+(0.0524P)^2^+1.1951P] where P=(Fo^2^+2Fc^2^)/3'
_refine_ls_weighting_scheme calc
_refine_ls_wR_factor_gt 0.0999
_refine_ls_wR_factor_ref 0.1097
_reflns_Friedel_coverage 0.766
_reflns_Friedel_fraction_full 0.997
_reflns_Friedel_fraction_max 0.998
_reflns_number_gt 4077
_reflns_number_total 4837
_reflns_threshold_expression 'I > 2\s(I)'
_cod_data_source_file d3dt03739h2.cif
_cod_data_source_block jcf_ileni_0m_a
_cod_depositor_comments 'Adding full bibliography for 7714726--7714736.cif.'
_cod_database_code 7714730
_shelx_shelxl_version_number 2018/3
_shelx_space_group_comment
;
The symmetry employed for this shelxl refinement is uniquely defined
by the following loop, which should always be used as a source of
symmetry information in preference to the above space-group names.
They are only intended as comments.
;
_shelx_estimated_absorpt_t_max 0.879
_shelx_estimated_absorpt_t_min 0.788
_olex2_refinement_description
;
1. Twinned data refinement
 Scales: 0.99(2)
 0.01(2)
2. Fixed Uiso
 At 1.2 times of:
  All C(H) groups, All C(H,H) groups
 At 1.5 times of:
  All C(H,H,H) groups
3. Uiso/Uaniso restraints and constraints
Uanis(C1) = Uanis(C2) = Uanis(C3) = Uanis(C4) = Uanis(C5)
4.a Ternary CH refined with riding coordinates:
 C7(H7), C8(H8)
4.b Secondary CH2 refined with riding coordinates:
 C9(H9A,H9B)
4.c Aromatic/amide H refined with riding coordinates:
 C1(H1), C2(H2), C3(H3), C4(H4), C5(H5), C13(H13), C14(H14), C17(H17), C19(H19)
4.d Idealised Me refined as rotating group:
 C10(H10A,H10B,H10C), C11(H11A,H11B,H11C), C21(H21A,H21B,H21C), C22(H22A,H22B,
 H22C), C23(H23A,H23B,H23C)
;
_olex2_submission_special_instructions 'No special instructions were received'

loop_
_space_group_symop_operation_xyz
'x, y, z'
'-x+1/2, -y, z+1/2'
'-x, y+1/2, -z+1/2'
'x+1/2, -y+1/2, -z'

loop_
_atom_site_label
_atom_site_type_symbol
_atom_site_fract_x
_atom_site_fract_y
_atom_site_fract_z
_atom_site_U_iso_or_equiv
_atom_site_adp_type
_atom_site_occupancy
_atom_site_site_symmetry_order
_atom_site_calc_flag
_atom_site_refinement_flags_posn
_atom_site_refinement_flags_adp
_atom_site_refinement_flags_occupancy
_atom_site_disorder_assembly
_atom_site_disorder_group
C1 C 0.2840(7) 0.2846(6) 0.5707(4) 0.0655(8) Uani 1 1 d . . . . .
H1 H 0.293288 0.218011 0.591531 0.079 Uiso 1 1 calc R U . . .
C2 C 0.3926(8) 0.3420(5) 0.5327(4) 0.0655(8) Uani 1 1 d . . . . .
H2 H 0.486265 0.320347 0.520697 0.079 Uiso 1 1 calc R U . . .
C3 C 0.3310(8) 0.4382(5) 0.5168(3) 0.0655(8) Uani 1 1 d . . . . .
H3 H 0.378741 0.495667 0.495697 0.079 Uiso 1 1 calc R U . . .
C4 C 0.1862(8) 0.4337(5) 0.5377(3) 0.0655(8) Uani 1 1 d . . . . .
H4 H 0.117935 0.485598 0.529209 0.079 Uiso 1 1 calc R U . . .
C5 C 0.1619(8) 0.3442(5) 0.5715(3) 0.0655(8) Uani 1 1 d . . . . .
H5 H 0.073535 0.323818 0.593095 0.079 Uiso 1 1 calc R U . . .
C6 C 0.2835(4) 0.4246(4) 0.8005(2) 0.0295(8) Uani 1 1 d . . . . .
C7 C 0.2689(5) 0.5403(3) 0.7906(2) 0.0268(8) Uani 1 1 d . . . . .
H7 H 0.279954 0.572059 0.843396 0.032 Uiso 1 1 calc R U . . .
C8 C 0.1207(4) 0.5690(4) 0.7595(3) 0.0327(9) Uani 1 1 d . . . . .
H8 H 0.106935 0.532361 0.708785 0.039 Uiso 1 1 calc R U . . .
C9 C 0.1076(7) 0.6811(5) 0.7430(5) 0.071(2) Uani 1 1 d . . . . .
H9A H 0.182103 0.701136 0.705236 0.085 Uiso 1 1 calc R U . . .
H9B H 0.124182 0.719247 0.792071 0.085 Uiso 1 1 calc R U . . .
C10 C -0.0359(8) 0.7104(7) 0.7103(6) 0.103(4) Uani 1 1 d . . . . .
H10A H -0.062572 0.662679 0.668776 0.155 Uiso 1 1 calc R U . . .
H10B H -0.031065 0.779416 0.688731 0.155 Uiso 1 1 calc R U . . .
H10C H -0.106928 0.708207 0.752079 0.155 Uiso 1 1 calc R U . . .
C11 C 0.0071(6) 0.5324(5) 0.8149(4) 0.0533(14) Uani 1 1 d . . . . .
H11A H 0.023774 0.460779 0.827740 0.080 Uiso 1 1 calc R U . . .
H11B H -0.086030 0.539548 0.789997 0.080 Uiso 1 1 calc R U . . .
H11C H 0.009691 0.573137 0.862861 0.080 Uiso 1 1 calc R U . . .
C12 C 0.4196(4) 0.5368(3) 0.6715(2) 0.0258(8) Uani 1 1 d . . . . .
C13 C 0.4655(5) 0.6637(3) 0.7564(3) 0.0304(9) Uani 1 1 d . . . . .
H13 H 0.458645 0.706698 0.800890 0.036 Uiso 1 1 calc R U . . .
C14 C 0.5576(5) 0.6731(3) 0.6971(3) 0.0339(10) Uani 1 1 d . . . . .
H14 H 0.629004 0.723588 0.691611 0.041 Uiso 1 1 calc R U . . .
C15 C 0.6100(4) 0.5780(4) 0.5752(2) 0.0296(8) Uani 1 1 d . . . . .
C16 C 0.5911(5) 0.6432(3) 0.5126(3) 0.0341(10) Uani 1 1 d . . . . .
C17 C 0.6766(6) 0.6284(4) 0.4471(3) 0.0386(10) Uani 1 1 d . . . . .
H17 H 0.666710 0.672742 0.403602 0.046 Uiso 1 1 calc R U . . .
C18 C 0.7755(5) 0.5508(4) 0.4438(3) 0.0388(11) Uani 1 1 d . . . . .
C19 C 0.7895(5) 0.4872(4) 0.5071(3) 0.0391(11) Uani 1 1 d . . . . .
H19 H 0.856356 0.433271 0.504721 0.047 Uiso 1 1 calc R U . . .
C20 C 0.7086(4) 0.4994(4) 0.5746(3) 0.0340(10) Uani 1 1 d . . . . .
C21 C 0.4829(7) 0.7275(4) 0.5135(4) 0.0548(15) Uani 1 1 d . . . . .
H21A H 0.525700 0.789135 0.535457 0.082 Uiso 1 1 calc R U . . .
H21B H 0.401695 0.707123 0.545742 0.082 Uiso 1 1 calc R U . . .
H21C H 0.450796 0.741081 0.460018 0.082 Uiso 1 1 calc R U . . .
C22 C 0.8674(6) 0.5371(5) 0.3723(4) 0.0581(16) Uani 1 1 d . . . . .
H22A H 0.964246 0.520271 0.388463 0.087 Uiso 1 1 calc R U . . .
H22B H 0.868283 0.600343 0.341894 0.087 Uiso 1 1 calc R U . . .
H22C H 0.829192 0.481940 0.340031 0.087 Uiso 1 1 calc R U . . .
C23 C 0.7304(6) 0.4301(5) 0.6437(3) 0.0549(13) Uani 1 1 d . . . . .
H23A H 0.640395 0.397152 0.657112 0.082 Uiso 1 1 calc R U . . .
H23B H 0.764041 0.469881 0.688463 0.082 Uiso 1 1 calc R U . . .
H23C H 0.800900 0.378119 0.630426 0.082 Uiso 1 1 calc R U . . .
N1 N 0.3822(3) 0.5795(3) 0.74067(19) 0.0266(7) Uani 1 1 d . . . . .
N2 N 0.5282(3) 0.5945(2) 0.6455(2) 0.0287(7) Uani 1 1 d . . . . .
Ni1 Ni 0.32911(6) 0.41989(4) 0.63589(3) 0.02990(16) Uani 1 1 d . . . . .
O1 O 0.3051(4) 0.3718(2) 0.73834(18) 0.0370(7) Uani 1 1 d . . . . .
O2 O 0.2707(4) 0.3885(2) 0.8659(2) 0.0402(7) Uani 1 1 d . . . . .

loop_
_atom_site_aniso_label
_atom_site_aniso_U_11
_atom_site_aniso_U_22
_atom_site_aniso_U_33
_atom_site_aniso_U_23
_atom_site_aniso_U_13
_atom_site_aniso_U_12
C1 0.0756(19) 0.0726(18) 0.0484(15) -0.0196(14) -0.0140(14) -0.0090(16)
C2 0.0756(19) 0.0726(18) 0.0484(15) -0.0196(14) -0.0140(14) -0.0090(16)
C3 0.0756(19) 0.0726(18) 0.0484(15) -0.0196(14) -0.0140(14) -0.0090(16)
C4 0.0756(19) 0.0726(18) 0.0484(15) -0.0196(14) -0.0140(14) -0.0090(16)
C5 0.0756(19) 0.0726(18) 0.0484(15) -0.0196(14) -0.0140(14) -0.0090(16)
C6 0.0246(19) 0.0293(19) 0.035(2) 0.001(2) -0.0023(15) 0.0028(18)
C7 0.029(2) 0.0259(19) 0.026(2) 0.0012(16) 0.0023(16) -0.0001(16)
C8 0.028(2) 0.038(2) 0.032(2) 0.000(2) 0.0009(16) 0.0060(19)
C9 0.040(3) 0.051(4) 0.122(6) 0.035(4) 0.013(4) 0.013(3)
C10 0.057(4) 0.101(6) 0.151(8) 0.078(6) 0.026(5) 0.041(4)
C11 0.029(3) 0.069(4) 0.061(3) 0.020(3) 0.009(2) 0.001(3)
C12 0.026(2) 0.0233(18) 0.0278(19) -0.0003(16) 0.0013(16) -0.0005(16)
C13 0.032(2) 0.026(2) 0.033(2) -0.0058(17) -0.0005(19) -0.0026(18)
C14 0.032(2) 0.025(2) 0.045(3) -0.0036(19) 0.002(2) -0.0047(18)
C15 0.0248(19) 0.0284(19) 0.036(2) -0.004(2) 0.0044(16) -0.0050(18)
C16 0.033(2) 0.029(2) 0.040(3) -0.0034(19) 0.004(2) -0.0048(18)
C17 0.038(3) 0.041(2) 0.037(2) -0.0005(19) 0.004(2) -0.008(2)
C18 0.028(2) 0.046(3) 0.042(3) -0.015(2) 0.0051(19) -0.0120(19)
C19 0.026(2) 0.044(3) 0.048(3) -0.013(2) 0.0019(19) 0.0026(19)
C20 0.026(2) 0.033(2) 0.043(3) -0.0012(19) 0.0012(18) -0.0008(17)
C21 0.062(4) 0.045(3) 0.058(3) 0.007(3) 0.008(3) 0.020(3)
C22 0.043(3) 0.080(4) 0.052(3) -0.022(3) 0.017(2) -0.013(3)
C23 0.049(3) 0.060(3) 0.056(3) 0.013(3) 0.000(3) 0.014(3)
N1 0.0251(16) 0.0248(15) 0.0298(16) -0.0027(16) 0.0010(13) -0.0018(15)
N2 0.0254(16) 0.0250(17) 0.0357(19) -0.0022(15) 0.0039(14) -0.0057(13)
Ni1 0.0323(3) 0.0256(2) 0.0318(3) -0.0041(2) -0.0010(2) -0.0051(2)
O1 0.048(2) 0.0252(14) 0.0380(17) 0.0008(12) 0.0006(15) 0.0002(14)
O2 0.0457(18) 0.0366(16) 0.0383(17) 0.0102(15) 0.0011(16) 0.0000(13)

loop_
_atom_type_symbol
_atom_type_description
_atom_type_scat_dispersion_real
_atom_type_scat_dispersion_imag
_atom_type_scat_source
C C 0.0033 0.0016 'International Tables Vol C Tables 4.2.6.8 and 6.1.1.4'
H H 0.0000 0.0000 'International Tables Vol C Tables 4.2.6.8 and 6.1.1.4'
N N 0.0061 0.0033 'International Tables Vol C Tables 4.2.6.8 and 6.1.1.4'
Ni Ni 0.3393 1.1124 'International Tables Vol C Tables 4.2.6.8 and 6.1.1.4'
O O 0.0106 0.0060 'International Tables Vol C Tables 4.2.6.8 and 6.1.1.4'

loop_
_geom_angle_atom_site_label_1
_geom_angle_atom_site_label_2
_geom_angle_atom_site_label_3
_geom_angle
_geom_angle_site_symmetry_1
_geom_angle_site_symmetry_3
_geom_angle_publ_flag
C2 C1 H1 126.3 . . ?
C2 C1 Ni1 69.8(4) . . ?
C5 C1 H1 126.3 . . ?
C5 C1 C2 107.5(7) . . ?
C5 C1 Ni1 72.1(4) . . ?
Ni1 C1 H1 123.5 . . ?
C1 C2 H2 127.3 . . ?
C1 C2 Ni1 71.1(4) . . ?
C3 C2 C1 105.3(7) . . ?
C3 C2 H2 127.3 . . ?
C3 C2 Ni1 67.3(4) . . ?
Ni1 C2 H2 125.9 . . ?
C2 C3 H3 126.0 . . ?
C2 C3 Ni1 73.0(4) . . ?
C4 C3 C2 108.0(7) . . ?
C4 C3 H3 126.0 . . ?
C4 C3 Ni1 74.6(4) . . ?
Ni1 C3 H3 118.3 . . ?
C3 C4 H4 125.8 . . ?
C3 C4 Ni1 66.3(4) . . ?
C5 C4 C3 108.3(7) . . ?
C5 C4 H4 125.8 . . ?
C5 C4 Ni1 72.3(4) . . ?
Ni1 C4 H4 127.0 . . ?
C1 C5 H5 124.7 . . ?
C1 C5 Ni1 70.2(4) . . ?
C4 C5 C1 110.5(7) . . ?
C4 C5 H5 124.7 . . ?
C4 C5 Ni1 71.8(4) . . ?
Ni1 C5 H5 124.8 . . ?
O1 C6 C7 117.3(4) . . ?
O2 C6 C7 118.5(4) . . ?
O2 C6 O1 124.2(4) . . ?
C6 C7 H7 107.7 . . ?
C6 C7 C8 111.2(4) . . ?
C8 C7 H7 107.7 . . ?
N1 C7 C6 110.4(3) . . ?
N1 C7 H7 107.7 . . ?
N1 C7 C8 112.1(3) . . ?
C7 C8 H8 107.4 . . ?
C9 C8 C7 112.2(4) . . ?
C9 C8 H8 107.4 . . ?
C9 C8 C11 111.8(5) . . ?
C11 C8 C7 110.5(4) . . ?
C11 C8 H8 107.4 . . ?
C8 C9 H9A 109.0 . . ?
C8 C9 H9B 109.0 . . ?
C8 C9 C10 113.1(6) . . ?
H9A C9 H9B 107.8 . . ?
C10 C9 H9A 109.0 . . ?
C10 C9 H9B 109.0 . . ?
C9 C10 H10A 109.5 . . ?
C9 C10 H10B 109.5 . . ?
C9 C10 H10C 109.5 . . ?
H10A C10 H10B 109.5 . . ?
H10A C10 H10C 109.5 . . ?
H10B C10 H10C 109.5 . . ?
C8 C11 H11A 109.5 . . ?
C8 C11 H11B 109.5 . . ?
C8 C11 H11C 109.5 . . ?
H11A C11 H11B 109.5 . . ?
H11A C11 H11C 109.5 . . ?
H11B C11 H11C 109.5 . . ?
N1 C12 Ni1 120.5(3) . . ?
N2 C12 N1 104.6(3) . . ?
N2 C12 Ni1 134.8(3) . . ?
C14 C13 H13 126.4 . . ?
C14 C13 N1 107.2(4) . . ?
N1 C13 H13 126.4 . . ?
C13 C14 H14 126.8 . . ?
C13 C14 N2 106.4(4) . . ?
N2 C14 H14 126.8 . . ?
C16 C15 C20 122.8(4) . . ?
C16 C15 N2 118.7(4) . . ?
C20 C15 N2 118.4(4) . . ?
C15 C16 C17 117.4(4) . . ?
C15 C16 C21 122.4(4) . . ?
C17 C16 C21 120.2(5) . . ?
C16 C17 H17 119.1 . . ?
C18 C17 C16 121.7(5) . . ?
C18 C17 H17 119.1 . . ?
C17 C18 C22 120.5(5) . . ?
C19 C18 C17 118.8(4) . . ?
C19 C18 C22 120.7(5) . . ?
C18 C19 H19 119.0 . . ?
C18 C19 C20 122.0(4) . . ?
C20 C19 H19 119.0 . . ?
C15 C20 C19 117.3(4) . . ?
C15 C20 C23 122.4(4) . . ?
C19 C20 C23 120.4(4) . . ?
C16 C21 H21A 109.5 . . ?
C16 C21 H21B 109.5 . . ?
C16 C21 H21C 109.5 . . ?
H21A C21 H21B 109.5 . . ?
H21A C21 H21C 109.5 . . ?
H21B C21 H21C 109.5 . . ?
C18 C22 H22A 109.5 . . ?
C18 C22 H22B 109.5 . . ?
C18 C22 H22C 109.5 . . ?
H22A C22 H22B 109.5 . . ?
H22A C22 H22C 109.5 . . ?
H22B C22 H22C 109.5 . . ?
C20 C23 H23A 109.5 . . ?
C20 C23 H23B 109.5 . . ?
C20 C23 H23C 109.5 . . ?
H23A C23 H23B 109.5 . . ?
H23A C23 H23C 109.5 . . ?
H23B C23 H23C 109.5 . . ?
C12 N1 C7 123.6(4) . . ?
C12 N1 C13 110.7(3) . . ?
C13 N1 C7 125.7(4) . . ?
C12 N2 C14 111.2(4) . . ?
C12 N2 C15 126.5(3) . . ?
C14 N2 C15 122.3(3) . . ?
C1 Ni1 C4 62.7(3) . . ?
C1 Ni1 C5 37.7(3) . . ?
C2 Ni1 C1 39.1(3) . . ?
C2 Ni1 C4 64.6(3) . . ?
C2 Ni1 C5 64.0(3) . . ?
C3 Ni1 C1 65.3(3) . . ?
C3 Ni1 C2 39.7(3) . . ?
C3 Ni1 C4 39.1(3) . . ?
C3 Ni1 C5 63.6(3) . . ?
C4 Ni1 C5 35.8(3) . . ?
C12 Ni1 C1 161.3(2) . . ?
C12 Ni1 C2 122.7(2) . . ?
C12 Ni1 C3 102.9(2) . . ?
C12 Ni1 C4 118.1(2) . . ?
C12 Ni1 C5 151.7(2) . . ?
C12 Ni1 O1 91.63(16) . . ?
O1 Ni1 C1 100.5(2) . . ?
O1 Ni1 C2 130.2(2) . . ?
O1 Ni1 C3 165.4(2) . . ?
O1 Ni1 C4 132.7(2) . . ?
O1 Ni1 C5 103.4(2) . . ?
C6 O1 Ni1 127.5(3) . . ?

loop_
_geom_bond_atom_site_label_1
_geom_bond_atom_site_label_2
_geom_bond_distance
_geom_bond_site_symmetry_2
_geom_bond_publ_flag
C1 H1 0.9500 . ?
C1 C2 1.428(10) . ?
C1 C5 1.393(10) . ?
C1 Ni1 2.142(6) . ?
C2 H2 0.9500 . ?
C2 C3 1.419(10) . ?
C2 Ni1 2.126(7) . ?
C3 H3 0.9500 . ?
C3 C4 1.413(10) . ?
C3 Ni1 2.051(6) . ?
C4 H4 0.9500 . ?
C4 C5 1.330(10) . ?
C4 Ni1 2.159(6) . ?
C5 H5 0.9500 . ?
C5 Ni1 2.165(6) . ?
C6 C7 1.537(6) . ?
C6 O1 1.286(5) . ?
C6 O2 1.220(5) . ?
C7 H7 1.0000 . ?
C7 C8 1.542(6) . ?
C7 N1 1.461(5) . ?
C8 H8 1.0000 . ?
C8 C9 1.506(8) . ?
C8 C11 1.508(7) . ?
C9 H9A 0.9900 . ?
C9 H9B 0.9900 . ?
C9 C10 1.514(10) . ?
C10 H10A 0.9800 . ?
C10 H10B 0.9800 . ?
C10 H10C 0.9800 . ?
C11 H11A 0.9800 . ?
C11 H11B 0.9800 . ?
C11 H11C 0.9800 . ?
C12 N1 1.355(5) . ?
C12 N2 1.350(5) . ?
C12 Ni1 1.860(4) . ?
C13 H13 0.9500 . ?
C13 C14 1.340(7) . ?
C13 N1 1.384(5) . ?
C14 H14 0.9500 . ?
C14 N2 1.387(6) . ?
C15 C16 1.383(6) . ?
C15 C20 1.390(6) . ?
C15 N2 1.445(5) . ?
C16 C17 1.394(6) . ?
C16 C21 1.507(7) . ?
C17 H17 0.9500 . ?
C17 C18 1.383(7) . ?
C18 C19 1.374(7) . ?
C18 C22 1.509(7) . ?
C19 H19 0.9500 . ?
C19 C20 1.392(6) . ?
C20 C23 1.506(7) . ?
C21 H21A 0.9800 . ?
C21 H21B 0.9800 . ?
C21 H21C 0.9800 . ?
C22 H22A 0.9800 . ?
C22 H22B 0.9800 . ?
C22 H22C 0.9800 . ?
C23 H23A 0.9800 . ?
C23 H23B 0.9800 . ?
C23 H23C 0.9800 . ?
Ni1 O1 1.876(3) . ?

loop_
_geom_torsion_atom_site_label_1
_geom_torsion_atom_site_label_2
_geom_torsion_atom_site_label_3
_geom_torsion_atom_site_label_4
_geom_torsion
_geom_torsion_site_symmetry_1
_geom_torsion_site_symmetry_2
_geom_torsion_site_symmetry_3
_geom_torsion_site_symmetry_4
_geom_torsion_publ_flag
C1 C2 C3 C4 -5.6(6) . . . . ?
C1 C2 C3 Ni1 61.3(4) . . . . ?
C1 Ni1 O1 C6 -160.7(4) . . . . ?
C2 C1 C5 C4 -0.4(7) . . . . ?
C2 C1 C5 Ni1 -61.2(4) . . . . ?
C2 C3 C4 C5 5.6(6) . . . . ?
C2 C3 C4 Ni1 65.9(4) . . . . ?
C2 Ni1 O1 C6 170.6(4) . . . . ?
C3 C4 C5 C1 -3.2(7) . . . . ?
C3 C4 C5 Ni1 56.6(4) . . . . ?
C3 Ni1 O1 C6 -148.2(9) . . . . ?
C4 Ni1 O1 C6 -98.4(4) . . . . ?
C5 C1 C2 C3 3.8(6) . . . . ?
C5 C1 C2 Ni1 62.6(4) . . . . ?
C5 Ni1 O1 C6 -122.2(4) . . . . ?
C6 C7 C8 C9 -175.3(5) . . . . ?
C6 C7 C8 C11 59.2(5) . . . . ?
C6 C7 N1 C12 47.3(5) . . . . ?
C6 C7 N1 C13 -132.7(4) . . . . ?
C7 C6 O1 Ni1 2.8(5) . . . . ?
C7 C8 C9 C10 178.4(6) . . . . ?
C8 C7 N1 C12 -77.2(5) . . . . ?
C8 C7 N1 C13 102.8(5) . . . . ?
C11 C8 C9 C10 -56.9(9) . . . . ?
C12 Ni1 O1 C6 33.6(4) . . . . ?
C13 C14 N2 C12 0.1(5) . . . . ?
C13 C14 N2 C15 -177.8(4) . . . . ?
C14 C13 N1 C7 179.1(4) . . . . ?
C14 C13 N1 C12 -0.9(5) . . . . ?
C15 C16 C17 C18 0.9(7) . . . . ?
C16 C15 C20 C19 -0.5(6) . . . . ?
C16 C15 C20 C23 178.8(5) . . . . ?
C16 C15 N2 C12 108.2(5) . . . . ?
C16 C15 N2 C14 -74.3(5) . . . . ?
C16 C17 C18 C19 -0.2(7) . . . . ?
C16 C17 C18 C22 -179.6(4) . . . . ?
C17 C18 C19 C20 -0.9(7) . . . . ?
C18 C19 C20 C15 1.3(7) . . . . ?
C18 C19 C20 C23 -178.1(5) . . . . ?
C20 C15 C16 C17 -0.5(7) . . . . ?
C20 C15 C16 C21 179.4(5) . . . . ?
C20 C15 N2 C12 -74.3(5) . . . . ?
C20 C15 N2 C14 103.2(5) . . . . ?
C21 C16 C17 C18 -179.0(5) . . . . ?
C22 C18 C19 C20 178.5(4) . . . . ?
N1 C7 C8 C9 -51.3(6) . . . . ?
N1 C7 C8 C11 -176.8(4) . . . . ?
N1 C12 N2 C14 -0.6(5) . . . . ?
N1 C12 N2 C15 177.2(4) . . . . ?
N1 C12 Ni1 C1 -164.0(6) . . . . ?
N1 C12 Ni1 C2 -175.1(4) . . . . ?
N1 C12 Ni1 C3 147.2(4) . . . . ?
N1 C12 Ni1 C4 108.5(4) . . . . ?
N1 C12 Ni1 C5 89.6(6) . . . . ?
N1 C12 Ni1 O1 -33.2(4) . . . . ?
N1 C13 C14 N2 0.5(5) . . . . ?
N2 C12 N1 C7 -179.1(4) . . . . ?
N2 C12 N1 C13 0.9(5) . . . . ?
N2 C12 Ni1 C1 12.6(10) . . . . ?
N2 C12 Ni1 C2 1.5(6) . . . . ?
N2 C12 Ni1 C3 -36.2(5) . . . . ?
N2 C12 Ni1 C4 -75.0(5) . . . . ?
N2 C12 Ni1 C5 -93.9(6) . . . . ?
N2 C12 Ni1 O1 143.3(4) . . . . ?
N2 C15 C16 C17 176.9(4) . . . . ?
N2 C15 C16 C21 -3.3(7) . . . . ?
N2 C15 C20 C19 -177.9(4) . . . . ?
N2 C15 C20 C23 1.4(7) . . . . ?
Ni1 C1 C2 C3 -58.9(4) . . . . ?
Ni1 C1 C5 C4 60.8(4) . . . . ?
Ni1 C2 C3 C4 -67.0(4) . . . . ?
Ni1 C3 C4 C5 -60.4(4) . . . . ?
Ni1 C4 C5 C1 -59.8(4) . . . . ?
Ni1 C12 N1 C7 -1.6(6) . . . . ?
Ni1 C12 N1 C13 178.4(3) . . . . ?
Ni1 C12 N2 C14 -177.6(4) . . . . ?
Ni1 C12 N2 C15 0.2(7) . . . . ?
O1 C6 C7 C8 77.9(5) . . . . ?
O1 C6 C7 N1 -47.1(5) . . . . ?
O2 C6 C7 C8 -100.5(4) . . . . ?
O2 C6 C7 N1 134.5(4) . . . . ?
O2 C6 O1 Ni1 -178.9(3) . . . . ?

loop_
_twin_individual_id
_twin_individual_mass_fraction_refined
1 0.99(2)
2 0.01(2)
